data_2021035
loop_
_publ_author_name
'Chen, Di'
'Wang, Qiu-Hua'
'Chai, Wen-Xiang'
'Song, Li'

_publ_section_title
;
 Three zinc iodide complexes based on phosphane ligands: syntheses,
 structures, optical properties and TD--DFT calculations
;
_journal_coeditor_code QS3069
_journal_issue 3
_journal_name_full 'Acta Crystallographica Section C'
_journal_page_first
;
;
_journal_paper_doi 10.1107/S2053229618002607
_journal_volume 74
_journal_year 2018
_chemical_formula_iupac '[Zn I2 (C21 H21 P2)2]'
_chemical_formula_moiety 'C42 H42 I2 P2 Zn'
_chemical_formula_sum 'C42 H42 I2 P2 Zn'
_chemical_formula_weight 927.86
_chemical_name_systematic
;
Diiodidobis[tris(4-methylphenyl)phosphane-\k<i>P</i>]zinc(II)
;
_space_group_crystal_system orthorhombic
_space_group_IT_number 43
_space_group_name_Hall 'F -2d 2'
_space_group_name_H-M_alt 'F 2 d d'
_symmetry_space_group_name_Hall 'F -2d 2'
_symmetry_space_group_name_H-M 'F 2 d d'
_atom_sites_solution_hydrogens geom
_atom_sites_solution_primary heavy
_audit_creation_method
;
Olex2 1.2
(compiled 2017.03.28 svn.r3405 for OlexSys, GUI svn.r5381)
;
_cell_angle_alpha 90
_cell_angle_beta 90
_cell_angle_gamma 90
_cell_formula_units_Z 8
_cell_length_a 11.3104(8)
_cell_length_b 19.3208(11)
_cell_length_c 37.933(2)
_cell_measurement_reflns_used 3600
_cell_measurement_temperature 293(2)
_cell_measurement_theta_max 29.5076
_cell_measurement_theta_min 3.0040
_cell_volume 8289.3(9)
_computing_cell_refinement
;
CrysAlis PRO (Agilent, 2011)
;
_computing_data_collection
;
CrysAlis PRO (Agilent, 2011)
;
_computing_data_reduction
;
CrysAlis PRO (Agilent, 2011)
;
_computing_molecular_graphics
;
OLEX2 (Dolomanov <i>et al.</i>,  2009)
;
_computing_publication_material
;
OLEX2 (Dolomanov <i>et al.</i>,  2009)
;
_computing_structure_refinement
;
SHELXL2014 (Sheldrick, 2015)
;
_computing_structure_solution
;
SHELXS97 (Sheldrick, 2008)
;
_diffrn_ambient_temperature 293(2)
_diffrn_detector_area_resol_mean 10.3592
_diffrn_measured_fraction_theta_full 0.998
_diffrn_measured_fraction_theta_max 0.998
_diffrn_measurement_device_type 'Xcalibur, Atlas, Gemini ultra'
_diffrn_measurement_method '\w scans'
_diffrn_radiation_monochromator graphite
_diffrn_radiation_type MoK\a
_diffrn_radiation_wavelength 0.71073
_diffrn_reflns_av_R_equivalents 0.0513
_diffrn_reflns_limit_h_max 13
_diffrn_reflns_limit_h_min -13
_diffrn_reflns_limit_k_max 18
_diffrn_reflns_limit_k_min -23
_diffrn_reflns_limit_l_max 41
_diffrn_reflns_limit_l_min -46
_diffrn_reflns_number 13264
_diffrn_reflns_theta_full 25.242
_diffrn_reflns_theta_max 26.000
_diffrn_reflns_theta_min 3.010
_exptl_absorpt_coefficient_mu 2.186
_exptl_absorpt_correction_T_max 1.00000
_exptl_absorpt_correction_T_min 0.66835
_exptl_absorpt_correction_type multi-scan
_exptl_absorpt_process_details
;
(CrysAlis PRO; Agilent, 2011)
;
_exptl_crystal_colour colourless
_exptl_crystal_density_diffrn 1.487
_exptl_crystal_description block
_exptl_crystal_F_000 3680
_exptl_crystal_size_max 0.15
_exptl_crystal_size_mid 0.1
_exptl_crystal_size_min 0.08
_refine_diff_density_max 0.840
_refine_diff_density_min -0.565
_refine_ls_abs_structure_details
;
Flack <i>x</i> determined using 1057 quotients [(I+)-(I-)]/[(I+)+(I-)]
(Parsons <i>et al.</i>,  2013)
;
_refine_ls_abs_structure_Flack -0.024(15)
_refine_ls_extinction_method none
_refine_ls_goodness_of_fit_ref 0.998
_refine_ls_hydrogen_treatment constr
_refine_ls_matrix_type full
_refine_ls_number_parameters 216
_refine_ls_number_reflns 4060
_refine_ls_number_restraints 1
_refine_ls_restrained_S_all 0.998
_refine_ls_R_factor_all 0.0764
_refine_ls_R_factor_gt 0.0453
_refine_ls_shift/su_max 0.000
_refine_ls_shift/su_mean 0.000
_refine_ls_structure_factor_coef Fsqd
_refine_ls_weighting_details 'w=1/[\s^2^(Fo^2^)+(0.0490P)^2^] where P=(Fo^2^+2Fc^2^)/3'
_refine_ls_weighting_scheme calc
_refine_ls_wR_factor_gt 0.0945
_refine_ls_wR_factor_ref 0.1050
_reflns_number_gt 2837
_reflns_number_total 4060
_reflns_threshold_expression 'I > 2\s(I)'
_cod_data_source_file qs3069sup1.cif
_cod_data_source_block 2
_cod_original_cell_volume 8289.4(9)
_cod_database_code 2021035
_shelx_space_group_comment
;
The symmetry employed for this shelxl refinement is uniquely defined
by the following loop, which should always be used as a source of
symmetry information in preference to the above space-group names.
They are only intended as comments.
;
_shelxl_version_number 2.014

loop_
_space_group_symop_operation_xyz
'x, y, z'
'x, -y, -z'
'x+1/4, y+1/4, -z+1/4'
'x+1/4, -y+1/4, z+1/4'
'x, y+1/2, z+1/2'
'x, -y+1/2, -z+1/2'
'x+1/4, y+3/4, -z+3/4'
'x+1/4, -y+3/4, z+3/4'
'x+1/2, y, z+1/2'
'x+1/2, -y, -z+1/2'
'x+3/4, y+1/4, -z+3/4'
'x+3/4, -y+1/4, z+3/4'
'x+1/2, y+1/2, z'
'x+1/2, -y+1/2, -z'
'x+3/4, y+3/4, -z+1/4'
'x+3/4, -y+3/4, z+1/4'

loop_
_atom_site_type_symbol
_atom_site_label
_atom_site_fract_x
_atom_site_fract_y
_atom_site_fract_z
_atom_site_U_iso_or_equiv
_atom_site_adp_type
_atom_site_calc_flag
_atom_site_occupancy
I I1 -0.05831(7) 0.13657(4) 0.25109(2) 0.0894(3) Uani d 1
Zn Zn1 0.06036(11) 0.2500 0.2500 0.0456(3) Uani d 1
P P1 0.17971(19) 0.24825(10) 0.30435(5) 0.0426(5) Uani d 1
C C1 0.2372(7) 0.3311(4) 0.3184(2) 0.044(2) Uani d 1
C C2 0.2798(7) 0.3772(4) 0.2936(2) 0.046(2) Uani d 1
H H2 0.2803 0.3643 0.2700 0.055 Uiso calc 1
C C3 0.3214(8) 0.4419(4) 0.3029(2) 0.054(2) Uani d 1
H H3 0.3500 0.4714 0.2855 0.065 Uiso calc 1
C C4 0.3213(9) 0.4631(5) 0.3374(3) 0.063(3) Uani d 1
C C5 0.2800(11) 0.4170(5) 0.3624(2) 0.082(3) Uani d 1
H H5 0.2801 0.4297 0.3861 0.098 Uiso calc 1
C C6 0.2388(10) 0.3526(5) 0.3530(2) 0.071(3) Uani d 1
H H6 0.2114 0.3228 0.3704 0.085 Uiso calc 1
C C7 0.3637(12) 0.5342(5) 0.3477(3) 0.093(4) Uani d 1
H H7A 0.4352 0.5302 0.3612 0.139 Uiso calc 1
H H7B 0.3043 0.5568 0.3616 0.139 Uiso calc 1
H H7C 0.3788 0.5609 0.3268 0.139 Uiso calc 1
C C8 0.0985(8) 0.2159(4) 0.34195(19) 0.0444(19) Uani d 1
C C9 -0.0219(9) 0.2276(5) 0.3439(2) 0.060(2) Uani d 1
H H9 -0.0601 0.2498 0.3254 0.072 Uiso calc 1
C C10 -0.0867(9) 0.2069(5) 0.3731(3) 0.067(2) Uani d 1
H H10 -0.1678 0.2147 0.3739 0.080 Uiso calc 1
C C11 -0.0311(10) 0.1750(5) 0.4009(2) 0.064(3) Uani d 1
C C12 0.0881(10) 0.1627(5) 0.3990(2) 0.063(3) Uani d 1
H H12 0.1264 0.1403 0.4174 0.075 Uiso calc 1
C C13 0.1508(8) 0.1830(4) 0.3700(2) 0.054(2) Uani d 1
H H13 0.2316 0.1742 0.3692 0.065 Uiso calc 1
C C14 -0.1042(12) 0.1510(8) 0.4332(3) 0.115(5) Uani d 1
H H14A -0.0901 0.1027 0.4373 0.172 Uiso calc 1
H H14B -0.1868 0.1582 0.4286 0.172 Uiso calc 1
H H14C -0.0811 0.1771 0.4535 0.172 Uiso calc 1
C C15 0.3061(8) 0.1912(4) 0.30042(18) 0.0445(18) Uani d 1
C C16 0.2885(8) 0.1201(4) 0.3016(2) 0.053(2) Uani d 1
H H16 0.2136 0.1022 0.3060 0.063 Uiso calc 1
C C17 0.3842(10) 0.0758(4) 0.2963(2) 0.061(3) Uani d 1
H H17 0.3714 0.0283 0.2977 0.074 Uiso calc 1
C C18 0.4952(9) 0.0987(5) 0.2890(2) 0.059(2) Uani d 1
C C19 0.5104(9) 0.1690(5) 0.2874(2) 0.063(3) Uani d 1
H H19 0.5849 0.1866 0.2821 0.076 Uiso calc 1
C C20 0.4178(9) 0.2149(5) 0.2933(2) 0.054(2) Uani d 1
H H20 0.4319 0.2623 0.2925 0.065 Uiso calc 1
C C21 0.5961(11) 0.0496(6) 0.2833(3) 0.100(4) Uani d 1
H H21A 0.6033 0.0195 0.3033 0.149 Uiso calc 1
H H21B 0.6680 0.0753 0.2804 0.149 Uiso calc 1
H H21C 0.5815 0.0225 0.2626 0.149 Uiso calc 1

loop_
_atom_site_aniso_label
_atom_site_aniso_U_11
_atom_site_aniso_U_22
_atom_site_aniso_U_33
_atom_site_aniso_U_12
_atom_site_aniso_U_13
_atom_site_aniso_U_23
I1 0.1128(6) 0.0890(5) 0.0665(4) -0.0575(4) 0.0033(4) -0.0049(4)
Zn1 0.0512(8) 0.0439(8) 0.0416(7) 0.000 0.000 0.0004(6)
P1 0.0507(13) 0.0377(11) 0.0395(11) 0.0023(10) 0.0007(10) 0.0020(8)
C1 0.052(5) 0.041(5) 0.041(4) 0.008(4) -0.004(4) 0.002(3)
C2 0.050(5) 0.045(5) 0.043(4) 0.002(4) -0.002(4) -0.002(3)
C3 0.069(6) 0.038(5) 0.056(5) 0.000(4) -0.004(5) 0.012(4)
C4 0.071(7) 0.043(5) 0.074(6) 0.001(5) -0.011(5) -0.005(5)
C5 0.132(10) 0.065(7) 0.048(5) -0.016(7) -0.011(6) -0.017(5)
C6 0.104(8) 0.067(6) 0.041(5) -0.010(6) 0.014(5) 0.003(5)
C7 0.118(10) 0.046(6) 0.113(9) -0.004(6) -0.027(8) -0.016(6)
C8 0.062(6) 0.037(4) 0.034(4) 0.000(4) 0.006(4) 0.001(3)
C9 0.066(7) 0.063(6) 0.051(5) 0.010(5) 0.009(5) 0.000(4)
C10 0.048(6) 0.093(7) 0.060(6) 0.003(5) 0.006(5) -0.008(5)
C11 0.071(7) 0.069(6) 0.052(6) -0.018(5) 0.022(5) -0.003(4)
C12 0.091(8) 0.057(6) 0.040(5) 0.004(5) 0.008(5) 0.007(4)
C13 0.045(6) 0.062(5) 0.056(6) 0.011(5) 0.008(4) 0.007(4)
C14 0.106(11) 0.174(13) 0.063(7) -0.029(10) 0.032(7) 0.009(8)
C15 0.057(5) 0.041(4) 0.035(4) -0.002(4) -0.006(4) 0.003(3)
C16 0.058(6) 0.044(5) 0.055(5) 0.006(4) 0.009(4) 0.003(4)
C17 0.089(8) 0.043(5) 0.053(5) 0.014(5) 0.001(5) 0.007(4)
C18 0.065(7) 0.063(6) 0.050(5) 0.016(5) 0.002(4) 0.011(4)
C19 0.054(6) 0.074(7) 0.062(5) -0.001(5) 0.008(5) 0.008(5)
C20 0.063(6) 0.044(5) 0.057(5) 0.002(5) 0.006(5) 0.001(4)
C21 0.083(8) 0.094(9) 0.122(10) 0.037(7) 0.002(8) 0.008(7)

loop_
_atom_type_symbol
_atom_type_description
_atom_type_scat_dispersion_real
_atom_type_scat_dispersion_imag
_atom_type_scat_source
C C 0.0033 0.0016 'International Tables Vol C Tables 4.2.6.8 and 6.1.1.4'
H H 0.0000 0.0000 'International Tables Vol C Tables 4.2.6.8 and 6.1.1.4'
I I -0.4742 1.8119 'International Tables Vol C Tables 4.2.6.8 and 6.1.1.4'
P P 0.1023 0.0942 'International Tables Vol C Tables 4.2.6.8 and 6.1.1.4'
Zn Zn 0.2839 1.4301 'International Tables Vol C Tables 4.2.6.8 and 6.1.1.4'

loop_
_geom_angle_atom_site_label_1
_geom_angle_atom_site_label_2
_geom_angle_atom_site_label_3
_geom_angle_site_symmetry_1
_geom_angle_site_symmetry_3
_geom_angle
_geom_angle_publ_flag
I1 Zn1 I1 . 6 117.04(7) y
P1 Zn1 I1 6 6 105.12(5) y
P1 Zn1 I1 . . 105.12(5) y
P1 Zn1 I1 6 . 108.13(5) y
P1 Zn1 I1 . 6 108.13(5) y
P1 Zn1 P1 . 6 113.58(11) y
C1 P1 Zn1 . . 115.6(3) ?
C1 P1 C15 . . 106.2(4) ?
C8 P1 Zn1 . . 112.7(3) ?
C8 P1 C1 . . 104.8(4) ?
C8 P1 C15 . . 104.8(4) ?
C15 P1 Zn1 . . 111.8(2) ?
C2 C1 P1 . . 119.6(6) ?
C6 C1 P1 . . 123.6(7) ?
C6 C1 C2 . . 116.8(8) ?
C1 C2 H2 . . 119.1 ?
C3 C2 C1 . . 121.8(7) ?
C3 C2 H2 . . 119.1 ?
C2 C3 H3 . . 119.6 ?
C4 C3 C2 . . 120.9(8) ?
C4 C3 H3 . . 119.6 ?
C3 C4 C5 . . 117.6(8) ?
C3 C4 C7 . . 121.3(9) ?
C5 C4 C7 . . 121.1(9) ?
C4 C5 H5 . . 119.4 ?
C6 C5 C4 . . 121.2(8) ?
C6 C5 H5 . . 119.4 ?
C1 C6 C5 . . 121.7(8) ?
C1 C6 H6 . . 119.2 ?
C5 C6 H6 . . 119.2 ?
C4 C7 H7A . . 109.5 ?
C4 C7 H7B . . 109.5 ?
C4 C7 H7C . . 109.5 ?
H7A C7 H7B . . 109.5 ?
H7A C7 H7C . . 109.5 ?
H7B C7 H7C . . 109.5 ?
C9 C8 P1 . . 119.1(6) ?
C13 C8 P1 . . 123.5(7) ?
C13 C8 C9 . . 117.3(7) ?
C8 C9 H9 . . 119.5 ?
C8 C9 C10 . . 121.1(9) ?
C10 C9 H9 . . 119.5 ?
C9 C10 H10 . . 120.0 ?
C11 C10 C9 . . 120.1(9) ?
C11 C10 H10 . . 120.0 ?
C10 C11 C14 . . 119.8(10) ?
C12 C11 C10 . . 119.1(8) ?
C12 C11 C14 . . 121.1(10) ?
C11 C12 H12 . . 119.9 ?
C13 C12 C11 . . 120.3(9) ?
C13 C12 H12 . . 119.9 ?
C8 C13 H13 . . 118.9 ?
C12 C13 C8 . . 122.2(8) ?
C12 C13 H13 . . 118.9 ?
C11 C14 H14A . . 109.5 ?
C11 C14 H14B . . 109.5 ?
C11 C14 H14C . . 109.5 ?
H14A C14 H14B . . 109.5 ?
H14A C14 H14C . . 109.5 ?
H14B C14 H14C . . 109.5 ?
C16 C15 P1 . . 119.1(7) ?
C20 C15 P1 . . 122.7(6) ?
C20 C15 C16 . . 118.0(8) ?
C15 C16 H16 . . 120.3 ?
C15 C16 C17 . . 119.4(9) ?
C17 C16 H16 . . 120.3 ?
C16 C17 H17 . . 118.5 ?
C18 C17 C16 . . 123.1(9) ?
C18 C17 H17 . . 118.5 ?
C17 C18 C19 . . 116.6(8) ?
C17 C18 C21 . . 121.7(9) ?
C19 C18 C21 . . 121.7(9) ?
C18 C19 H19 . . 119.0 ?
C18 C19 C20 . . 122.0(9) ?
C20 C19 H19 . . 119.0 ?
C15 C20 C19 . . 120.9(8) ?
C15 C20 H20 . . 119.6 ?
C19 C20 H20 . . 119.6 ?
C18 C21 H21A . . 109.5 ?
C18 C21 H21B . . 109.5 ?
C18 C21 H21C . . 109.5 ?
H21A C21 H21B . . 109.5 ?
H21A C21 H21C . . 109.5 ?
H21B C21 H21C . . 109.5 ?

loop_
_geom_bond_atom_site_label_1
_geom_bond_atom_site_label_2
_geom_bond_site_symmetry_2
_geom_bond_distance
_geom_bond_publ_flag
I1 Zn1 . 2.5702(9) y
Zn1 I1 6 2.5703(9) y
Zn1 P1 6 2.465(2) y
Zn1 P1 . 2.465(2) y
P1 C1 . 1.809(8) ?
P1 C8 . 1.808(8) ?
P1 C15 . 1.811(9) ?
C1 C2 . 1.384(11) ?
C1 C6 . 1.375(11) ?
C2 H2 . 0.9300 ?
C2 C3 . 1.381(11) ?
C3 H3 . 0.9300 ?
C3 C4 . 1.373(11) ?
C4 C5 . 1.384(13) ?
C4 C7 . 1.507(14) ?
C5 H5 . 0.9300 ?
C5 C6 . 1.375(13) ?
C6 H6 . 0.9300 ?
C7 H7A . 0.9600 ?
C7 H7B . 0.9600 ?
C7 H7C . 0.9600 ?
C8 C9 . 1.382(13) ?
C8 C13 . 1.373(11) ?
C9 H9 . 0.9300 ?
C9 C10 . 1.387(13) ?
C10 H10 . 0.9300 ?
C10 C11 . 1.374(13) ?
C11 C12 . 1.372(14) ?
C11 C14 . 1.548(13) ?
C12 H12 . 0.9300 ?
C12 C13 . 1.365(12) ?
C13 H13 . 0.9300 ?
C14 H14A . 0.9600 ?
C14 H14B . 0.9600 ?
C14 H14C . 0.9600 ?
C15 C16 . 1.389(10) ?
C15 C20 . 1.371(13) ?
C16 H16 . 0.9300 ?
C16 C17 . 1.395(12) ?
C17 H17 . 0.9300 ?
C17 C18 . 1.359(14) ?
C18 C19 . 1.370(13) ?
C18 C21 . 1.501(13) ?
C19 H19 . 0.9300 ?
C19 C20 . 1.390(13) ?
C20 H20 . 0.9300 ?
C21 H21A . 0.9600 ?
C21 H21B . 0.9600 ?
C21 H21C . 0.9600 ?

_cod_database_fobs_code 2021035
